data_7018204
loop_
_publ_author_name
'Chen, Chang-Hung'
'Liu, Yi-Hung'
'Peng, Shie-Ming'
'Chen, Jwu-Ting'
'Liu, Shiuh-Tzung'

_publ_section_title
;
 Synthesis of N-heterocyclic carbene rhenium(i) carbonyl complexes.
;
_journal_issue 9
_journal_name_full 'Dalton transactions (Cambridge, England : 2003)'
_journal_page_first 2747
_journal_page_last 2754
_journal_paper_doi 10.1039/c2dt11974a
_journal_volume 41
_journal_year 2012
_chemical_formula_sum 'C12 H6 N2 O9 Re2'
_chemical_formula_weight 694.59
_chemical_name_systematic
;
?
;
_space_group_IT_number 2
_symmetry_cell_setting triclinic
_symmetry_space_group_name_Hall '-P 1'
_symmetry_space_group_name_H-M 'P -1'
_atom_sites_solution_hydrogens geom
_atom_sites_solution_primary direct
_atom_sites_solution_secondary difmap
_audit_creation_method SHELXL-97
_cell_angle_alpha 99.095(2)
_cell_angle_beta 90.065(2)
_cell_angle_gamma 101.329(2)
_cell_formula_units_Z 2
_cell_length_a 7.9466(2)
_cell_length_b 8.7775(2)
_cell_length_c 12.6693(3)
_cell_measurement_reflns_used 12979
_cell_measurement_temperature 295(2)
_cell_measurement_theta_max 30.1847
_cell_measurement_theta_min 3.0292
_cell_volume 855.11(4)
_computing_cell_refinement
;
CrysAlisPro, Oxford Diffraction Ltd.,
Version 1.171.33.55 (release 05-01-2010 CrysAlis171 .NET)
(compiled Jan 5 2010,16:28:46)
Empirical absorption correction using spherical harmonics,
implemented in SCALE3 ABSPACK scaling algorithm.
;
_computing_data_collection
;
CrysAlisPro, Oxford Diffraction Ltd.,
Version 1.171.33.55 (release 05-01-2010 CrysAlis171 .NET)
(compiled Jan 5 2010,16:28:46)
Empirical absorption correction using spherical harmonics,
implemented in SCALE3 ABSPACK scaling algorithm.
;
_computing_data_reduction
;
CrysAlisPro, Oxford Diffraction Ltd.,
Version 1.171.33.55 (release 05-01-2010 CrysAlis171 .NET)
(compiled Jan 5 2010,16:28:46)
Empirical absorption correction using spherical harmonics,
implemented in SCALE3 ABSPACK scaling algorithm.
;
_computing_molecular_graphics SHELXTL
_computing_publication_material SHELXTL
_computing_structure_refinement 'SHELXL-97 (Sheldrick, 1997)'
_computing_structure_solution 'SHELXS-97 (Sheldrick, 1990)'
_diffrn_ambient_temperature 295(2)
_diffrn_measured_fraction_theta_full 0.999
_diffrn_measured_fraction_theta_max 0.999
_diffrn_measurement_device_type 'Oxford Diffraction Gemini A'
_diffrn_measurement_method CCD
_diffrn_radiation_monochromator graphite
_diffrn_radiation_source 'fine-focus sealed tube'
_diffrn_radiation_type MoK\a
_diffrn_radiation_wavelength 0.71073
_diffrn_reflns_av_R_equivalents 0.0290
_diffrn_reflns_av_sigmaI/netI 0.0189
_diffrn_reflns_limit_h_max 10
_diffrn_reflns_limit_h_min -10
_diffrn_reflns_limit_k_max 11
_diffrn_reflns_limit_k_min -11
_diffrn_reflns_limit_l_max 16
_diffrn_reflns_limit_l_min -16
_diffrn_reflns_number 19399
_diffrn_reflns_theta_full 27.50
_diffrn_reflns_theta_max 27.50
_diffrn_reflns_theta_min 3.04
_exptl_absorpt_coefficient_mu 14.191
_exptl_absorpt_correction_T_max 1.00000
_exptl_absorpt_correction_T_min 0.18645
_exptl_absorpt_correction_type multi-scan
_exptl_absorpt_process_details
;
CrysAlisPro, Oxford Diffraction Ltd.,
Version 1.171.33.55 (release 05-01-2010 CrysAlis171 .NET)
(compiled Jan 5 2010,16:28:46)
Empirical absorption correction using spherical harmonics,
implemented in SCALE3 ABSPACK scaling algorithm.
;
_exptl_crystal_density_diffrn 2.698
_exptl_crystal_density_method 'not measured'
_exptl_crystal_F_000 628
_exptl_crystal_size_max 0.20
_exptl_crystal_size_mid 0.15
_exptl_crystal_size_min 0.10
_refine_diff_density_max 0.676
_refine_diff_density_min -1.931
_refine_diff_density_rms 0.204
_refine_ls_extinction_method none
_refine_ls_goodness_of_fit_ref 0.995
_refine_ls_hydrogen_treatment constr
_refine_ls_matrix_type full
_refine_ls_number_parameters 226
_refine_ls_number_reflns 3933
_refine_ls_number_restraints 0
_refine_ls_restrained_S_all 0.995
_refine_ls_R_factor_all 0.0289
_refine_ls_R_factor_gt 0.0237
_refine_ls_shift/su_max 0.001
_refine_ls_shift/su_mean 0.000
_refine_ls_structure_factor_coef Fsqd
_refine_ls_weighting_details 'calc w=1/[\s^2^(Fo^2^)+(0.0441P)^2^+0.0000P] where P=(Fo^2^+2Fc^2^)/3'
_refine_ls_weighting_scheme calc
_refine_ls_wR_factor_gt 0.0608
_refine_ls_wR_factor_ref 0.0625
_reflns_number_gt 3368
_reflns_number_total 3933
_reflns_threshold_expression >2sigma(I)
_cod_data_source_file c2dt11974a.txt
_cod_data_source_block ic14259
_cod_depositor_comments
;
The following automatic conversions were performed:

'_symmetry_cell_setting' value 'Triclinic' changed to 'triclinic'
according to /home/saulius/struct/CIF-dictionaries/cif_core.dic
dictionary named 'cif_core.dic' version 2.4.1 from 2010-06-29.

Automatic conversion script
Id: cif_fix_values 1715 2011-07-08 13:25:40Z adriana 
;
_cod_original_sg_symbol_H-M P-1
_cod_database_code 7018204

loop_
_symmetry_equiv_pos_as_xyz
'x, y, z'
'-x, -y, -z'

loop_
_atom_site_label
_atom_site_type_symbol
_atom_site_fract_x
_atom_site_fract_y
_atom_site_fract_z
_atom_site_U_iso_or_equiv
_atom_site_adp_type
_atom_site_occupancy
_atom_site_symmetry_multiplicity
_atom_site_calc_flag
_atom_site_refinement_flags
Re1 Re 0.38492(2) 0.253114(19) 0.833249(13) 0.03209(7) Uani 1 1 d .
Re2 Re 0.25905(3) 0.31060(2) 0.616986(14) 0.04101(7) Uani 1 1 d .
O1 O 0.6803(5) 0.5392(4) 0.8245(3) 0.0677(11) Uani 1 1 d .
O2 O 0.1596(6) 0.4847(5) 0.9372(4) 0.0725(12) Uani 1 1 d .
O3 O 0.5275(6) 0.1991(5) 1.0458(3) 0.0686(11) Uani 1 1 d .
O4 O 0.5808(5) 0.0208(5) 0.6972(4) 0.0759(12) Uani 1 1 d .
O6 O 0.1259(9) 0.3664(7) 0.4010(4) 0.120(2) Uani 1 1 d .
O7 O -0.0917(6) 0.3211(6) 0.7248(4) 0.0901(14) Uani 1 1 d .
O8 O 0.1601(7) -0.0561(5) 0.5694(4) 0.0874(15) Uani 1 1 d .
O9 O 0.6276(6) 0.2924(6) 0.5404(4) 0.0886(15) Uani 1 1 d .
O10 O 0.3793(7) 0.6665(5) 0.7074(3) 0.0841(14) Uani 1 1 d .
N1 N 0.1863(5) -0.0883(4) 0.8406(4) 0.0527(10) Uani 1 1 d .
H1A H 0.2836 -0.1175 0.8362 0.063 Uiso 1 1 calc R
N2 N 0.0050(5) 0.0586(5) 0.8460(4) 0.0571(11) Uani 1 1 d .
H2A H -0.0356 0.1430 0.8491 0.068 Uiso 1 1 calc R
C1 C 0.5743(6) 0.4334(5) 0.8260(4) 0.0438(10) Uani 1 1 d .
C2 C 0.2418(6) 0.4009(5) 0.8997(4) 0.0416(10) Uani 1 1 d .
C3 C 0.4726(6) 0.2186(6) 0.9658(4) 0.0427(10) Uani 1 1 d .
C4 C 0.5098(6) 0.1048(5) 0.7465(4) 0.0452(11) Uani 1 1 d .
C5 C 0.1718(5) 0.0580(5) 0.8386(3) 0.0349(9) Uani 1 1 d .
C6 C 0.0249(7) -0.1979(6) 0.8507(5) 0.0558(13) Uani 1 1 d .
H6A H 0.0232 -0.2391 0.9174 0.067 Uiso 1 1 calc R
H6B H 0.0050 -0.2848 0.7915 0.067 Uiso 1 1 calc R
C7 C -0.1032(7) -0.0953(6) 0.8485(5) 0.0626(15) Uani 1 1 d .
H7A H -0.1786 -0.1291 0.7854 0.075 Uiso 1 1 calc R
H7B H -0.1718 -0.0945 0.9118 0.075 Uiso 1 1 calc R
C8 C 0.1760(9) 0.3453(7) 0.4815(4) 0.0670(17) Uani 1 1 d .
C9 C 0.0362(7) 0.3171(6) 0.6843(4) 0.0542(12) Uani 1 1 d .
C10 C 0.1954(7) 0.0765(6) 0.5862(4) 0.0567(13) Uani 1 1 d .
C11 C 0.4952(8) 0.2994(6) 0.5679(4) 0.0568(13) Uani 1 1 d .
C12 C 0.3346(7) 0.5371(6) 0.6733(4) 0.0523(12) Uani 1 1 d .

loop_
_atom_site_aniso_label
_atom_site_aniso_U_11
_atom_site_aniso_U_22
_atom_site_aniso_U_33
_atom_site_aniso_U_23
_atom_site_aniso_U_13
_atom_site_aniso_U_12
Re1 0.02861(10) 0.03014(10) 0.03693(10) 0.00664(7) -0.00128(7) 0.00341(7)
Re2 0.05103(12) 0.03558(11) 0.03448(11) 0.00685(8) -0.00383(8) 0.00298(8)
O1 0.055(2) 0.050(2) 0.088(3) 0.0080(19) 0.007(2) -0.0124(18)
O2 0.069(3) 0.073(3) 0.079(3) 0.001(2) 0.015(2) 0.032(2)
O3 0.074(3) 0.077(3) 0.059(2) 0.015(2) -0.025(2) 0.022(2)
O4 0.071(3) 0.057(2) 0.105(3) 0.005(2) 0.023(2) 0.032(2)
O6 0.183(6) 0.103(4) 0.066(3) 0.036(3) -0.050(4) -0.009(4)
O7 0.057(3) 0.109(4) 0.120(4) 0.045(3) 0.019(3) 0.036(3)
O8 0.106(4) 0.040(2) 0.105(4) -0.003(2) -0.022(3) 0.000(2)
O9 0.074(3) 0.107(4) 0.090(3) 0.029(3) 0.038(3) 0.019(3)
O10 0.135(4) 0.039(2) 0.073(3) 0.002(2) -0.009(3) 0.012(2)
N1 0.041(2) 0.034(2) 0.084(3) 0.014(2) -0.001(2) 0.0054(17)
N2 0.036(2) 0.050(2) 0.091(3) 0.029(2) 0.009(2) 0.0085(18)
C1 0.036(2) 0.039(2) 0.054(3) 0.005(2) 0.0033(19) 0.003(2)
C2 0.036(2) 0.041(2) 0.047(2) 0.0053(19) 0.0029(19) 0.008(2)
C3 0.039(2) 0.042(2) 0.048(3) 0.013(2) -0.006(2) 0.0055(19)
C4 0.038(2) 0.039(2) 0.060(3) 0.010(2) 0.007(2) 0.008(2)
C5 0.037(2) 0.034(2) 0.035(2) 0.0095(17) -0.0021(17) 0.0060(17)
C6 0.055(3) 0.041(3) 0.066(3) 0.020(2) -0.006(2) -0.010(2)
C7 0.044(3) 0.055(3) 0.087(4) 0.024(3) 0.001(3) -0.006(2)
C8 0.095(5) 0.057(3) 0.044(3) 0.016(2) -0.019(3) -0.002(3)
C9 0.053(3) 0.051(3) 0.065(3) 0.023(2) -0.008(2) 0.012(2)
C10 0.062(3) 0.047(3) 0.056(3) 0.001(2) -0.010(2) 0.005(3)
C11 0.068(4) 0.057(3) 0.044(3) 0.012(2) 0.008(2) 0.005(3)
C12 0.073(3) 0.042(3) 0.041(2) 0.009(2) -0.001(2) 0.009(2)

loop_
_atom_type_symbol
_atom_type_description
_atom_type_scat_dispersion_real
_atom_type_scat_dispersion_imag
_atom_type_scat_source
C C 0.0033 0.0016 'International Tables Vol C Tables 4.2.6.8 and 6.1.1.4'
H H 0.0000 0.0000 'International Tables Vol C Tables 4.2.6.8 and 6.1.1.4'
N N 0.0061 0.0033 'International Tables Vol C Tables 4.2.6.8 and 6.1.1.4'
O O 0.0106 0.0060 'International Tables Vol C Tables 4.2.6.8 and 6.1.1.4'
Re Re -1.0185 7.2310 'International Tables Vol C Tables 4.2.6.8 and 6.1.1.4'

loop_
_geom_angle_atom_site_label_1
_geom_angle_atom_site_label_2
_geom_angle_atom_site_label_3
_geom_angle
C3 Re1 C1 92.1(2)
C3 Re1 C2 94.8(2)
C1 Re1 C2 89.40(19)
C3 Re1 C4 93.5(2)
C1 Re1 C4 91.93(19)
C2 Re1 C4 171.49(19)
C3 Re1 C5 89.34(17)
C1 Re1 C5 178.31(17)
C2 Re1 C5 89.64(17)
C4 Re1 C5 88.82(17)
C3 Re1 Re2 177.66(15)
C1 Re1 Re2 86.16(14)
C2 Re1 Re2 86.75(13)
C4 Re1 Re2 84.95(14)
C5 Re1 Re2 92.40(10)
C8 Re2 C9 92.9(3)
C8 Re2 C12 94.3(2)
C9 Re2 C12 89.0(2)
C8 Re2 C10 96.0(2)
C9 Re2 C10 89.8(2)
C12 Re2 C10 169.7(2)
C8 Re2 C11 94.8(3)
C9 Re2 C11 172.3(2)
C12 Re2 C11 90.4(2)
C10 Re2 C11 89.5(2)
C8 Re2 Re1 179.0(2)
C9 Re2 Re1 86.23(14)
C12 Re2 Re1 86.09(14)
C10 Re2 Re1 83.63(15)
C11 Re2 Re1 86.09(15)
C5 N1 C6 115.2(4)
C5 N1 H1A 122.4
C6 N1 H1A 122.4
C5 N2 C7 114.5(4)
C5 N2 H2A 122.7
C7 N2 H2A 122.7
O1 C1 Re1 177.8(4)
O2 C2 Re1 179.6(5)
O3 C3 Re1 179.1(5)
O4 C4 Re1 179.9(5)
N1 C5 N2 105.7(4)
N1 C5 Re1 125.0(3)
N2 C5 Re1 129.2(3)
N1 C6 C7 101.9(4)
N1 C6 H6A 111.4
C7 C6 H6A 111.4
N1 C6 H6B 111.4
C7 C6 H6B 111.4
H6A C6 H6B 109.3
N2 C7 C6 102.5(4)
N2 C7 H7A 111.3
C6 C7 H7A 111.3
N2 C7 H7B 111.3
C6 C7 H7B 111.3
H7A C7 H7B 109.2
O6 C8 Re2 179.7(8)
O7 C9 Re2 179.0(5)
O8 C10 Re2 179.5(5)
O9 C11 Re2 179.7(5)
O10 C12 Re2 178.6(5)

loop_
_geom_bond_atom_site_label_1
_geom_bond_atom_site_label_2
_geom_bond_distance
Re1 C3 1.908(4)
Re1 C1 1.972(4)
Re1 C2 1.980(5)
Re1 C4 1.986(5)
Re1 C5 2.169(4)
Re1 Re2 3.0645(3)
Re2 C8 1.927(5)
Re2 C9 1.973(6)
Re2 C12 1.976(5)
Re2 C10 1.992(5)
Re2 C11 1.994(6)
O1 C1 1.127(5)
O2 C2 1.128(6)
O3 C3 1.153(6)
O4 C4 1.128(6)
O6 C8 1.149(6)
O7 C9 1.144(7)
O8 C10 1.127(6)
O9 C11 1.118(7)
O10 C12 1.135(6)
N1 C5 1.316(5)
N1 C6 1.463(6)
N1 H1A 0.8600
N2 C5 1.330(6)
N2 C7 1.457(6)
N2 H2A 0.8600
C6 C7 1.489(8)
C6 H6A 0.9700
C6 H6B 0.9700
C7 H7A 0.9700
C7 H7B 0.9700

loop_
_geom_torsion_atom_site_label_1
_geom_torsion_atom_site_label_2
_geom_torsion_atom_site_label_3
_geom_torsion_atom_site_label_4
_geom_torsion
N1 C5 Re1 C4 33.2(4)
N2 C5 Re1 C2 21.1(4)
N1 C5 Re1 C4 33.2(4)
C4 Re1 Re2 C12 -129.8(2)
C4 Re1 Re2 C11 -39.1(2)
C4 Re1 Re2 C10 50.8(2)
C4 Re1 Re2 C9 141.0(2)
